data_7115056
loop_
_publ_author_name
'Lam, Chi-Keung'
'Mak, Thomas C. W.'

_publ_section_title
;
 Rhodizonate and croconate dianions as divergent hydrogen-bond acceptors
 in the self-assembly of supramolecular structures
;
_journal_issue 17
_journal_name_full 'Chemical Communications'
_journal_page_first 1568
_journal_paper_doi 10.1039/b104386m
_journal_year 2001
_chemical_formula_sum 'C65 H104 N10 O9'
_chemical_formula_weight 1169.58
_chemical_name_systematic
; 
? 
;
_space_group_IT_number 2
_symmetry_cell_setting triclinic
_symmetry_space_group_name_Hall '-P 1'
_symmetry_space_group_name_H-M 'P -1'
_atom_sites_solution_hydrogens geom
_atom_sites_solution_primary direct
_atom_sites_solution_secondary difmap
_audit_creation_method SHELXL-97
_cell_angle_alpha 70.147(2)
_cell_angle_beta 86.368(2)
_cell_angle_gamma 70.806(2)
_cell_formula_units_Z 1
_cell_length_a 8.7478(9)
_cell_length_b 13.1937(13)
_cell_length_c 17.1799(17)
_cell_measurement_temperature 293(2)
_cell_volume 1758.7(3)
_computing_cell_refinement 'Bruker SMART'
_computing_data_collection 'Bruker SMART'
_computing_data_reduction 'Bruker SHELXTL'
_computing_molecular_graphics 'Bruker SHELXTL'
_computing_publication_material 'Bruker SHELXTL'
_computing_structure_refinement 'SHELXL-97 (Sheldrick, 1997)'
_computing_structure_solution 'SHELXS-97 (Sheldrick, 1990)'
_diffrn_ambient_temperature 293(2)
_diffrn_measured_fraction_theta_full 0.993
_diffrn_measured_fraction_theta_max 0.993
_diffrn_measurement_device_type 'CCD area detector'
_diffrn_measurement_method 'phi and omega scans'
_diffrn_radiation_monochromator graphite
_diffrn_radiation_source 'fine-focus sealed tube'
_diffrn_radiation_type MoK\a
_diffrn_radiation_wavelength 0.71073
_diffrn_reflns_av_R_equivalents 0.0307
_diffrn_reflns_av_sigmaI/netI 0.0414
_diffrn_reflns_limit_h_max 8
_diffrn_reflns_limit_h_min -10
_diffrn_reflns_limit_k_max 13
_diffrn_reflns_limit_k_min -15
_diffrn_reflns_limit_l_max 19
_diffrn_reflns_limit_l_min -19
_diffrn_reflns_number 9038
_diffrn_reflns_theta_full 24.04
_diffrn_reflns_theta_max 24.04
_diffrn_reflns_theta_min 1.74
_exptl_absorpt_coefficient_mu 0.074
_exptl_absorpt_correction_type none
_exptl_crystal_density_diffrn 1.104
_exptl_crystal_density_method 'not measured'
_exptl_crystal_F_000 636
_refine_diff_density_max 0.176
_refine_diff_density_min -0.137
_refine_diff_density_rms 0.029
_refine_ls_extinction_coef 0.007(2)
_refine_ls_extinction_expression Fc^*^=kFc[1+0.001xFc^2^\l^3^/sin(2\q)]^-1/4^
_refine_ls_extinction_method SHELXL
_refine_ls_goodness_of_fit_ref 0.992
_refine_ls_hydrogen_treatment mixed
_refine_ls_matrix_type full
_refine_ls_number_parameters 425
_refine_ls_number_reflns 5489
_refine_ls_number_restraints 27
_refine_ls_restrained_S_all 1.009
_refine_ls_R_factor_all 0.0990
_refine_ls_R_factor_gt 0.0563
_refine_ls_shift/su_max 0.000
_refine_ls_shift/su_mean 0.000
_refine_ls_structure_factor_coef Fsqd
_refine_ls_weighting_details 'calc w=1/[\s^2^(Fo^2^)+(0.0980P)^2^+0.0000P] where P=(Fo^2^+2Fc^2^)/3'
_refine_ls_weighting_scheme calc
_refine_ls_wR_factor_gt 0.1619
_refine_ls_wR_factor_ref 0.1834
_reflns_number_gt 2909
_reflns_number_total 5489
_reflns_threshold_expression >2sigma(I)
_cod_data_source_file b104386m.txt
_cod_data_source_block 02ckm
_cod_depositor_comments
;
The following automatic conversions were performed:

'_symmetry_cell_setting' value 'Triclinic' changed to 'triclinic'
according to
/usr/data/users/saulius/automatic-downloads/retrospective/RSC/lib/dictionaries/cif_core.dic
dictionary named 'cif_core.dic' version 2.4.2 from 2011-04-26.

Automatic conversion script
Id: cif_fix_values 2281 2013-09-26 08:29:07Z andrius 
;
_cod_original_sg_symbol_H-M P-1
_cod_database_code 7115056

loop_
_symmetry_equiv_pos_as_xyz
'x, y, z'
'-x, -y, -z'

loop_
_atom_site_label
_atom_site_type_symbol
_atom_site_fract_x
_atom_site_fract_y
_atom_site_fract_z
_atom_site_U_iso_or_equiv
_atom_site_adp_type
_atom_site_occupancy
_atom_site_symmetry_multiplicity
_atom_site_calc_flag
_atom_site_refinement_flags
O1 O 0.5162(5) 0.7057(4) 0.4394(2) 0.1155(14) Uani 0.50 1 d PD
O2 O 0.6328(5) 0.5392(4) 0.6033(3) 0.1204(14) Uani 0.50 1 d PD
O3 O 0.5621(5) 0.3325(3) 0.6127(2) 0.1216(16) Uani 0.50 1 d PD
O4 O 0.3909(6) 0.3796(4) 0.4602(3) 0.1330(17) Uani 0.50 1 d PD
O5 O 0.3702(4) 0.6089(3) 0.3497(2) 0.0876(10) Uani 0.50 1 d PD
C1 C 0.5021(12) 0.6101(8) 0.4645(12) 0.075(3) Uani 0.50 1 d PD
C2 C 0.5669(13) 0.5279(18) 0.5458(11) 0.078(4) Uani 0.50 1 d PD
C3 C 0.5344(18) 0.4242(10) 0.5543(9) 0.080(4) Uani 0.50 1 d PD
C4 C 0.4510(17) 0.4431(18) 0.4773(15) 0.093(6) Uani 0.50 1 d PD
C5 C 0.4339(12) 0.5568(19) 0.4214(7) 0.073(3) Uani 0.50 1 d PD
N1 N 0.5510(3) 0.85271(17) 0.51625(13) 0.1109(8) Uani 1 1 d .
H1A H 0.5118 0.9194 0.4797 0.133 Uiso 1 1 calc R
H1B H 0.5557 0.7932 0.5048 0.133 Uiso 1 1 calc R
O6 O 0.6002(3) 0.92465(15) 0.60979(11) 0.1156(7) Uani 1 1 d .
C6 C 0.6049(4) 0.8415(2) 0.59115(16) 0.0896(8) Uani 1 1 d .
N2 N 0.6662(3) 0.73194(17) 0.64255(12) 0.0921(7) Uani 1 1 d .
H2A H 0.6659 0.6808 0.6222 0.110 Uiso 1 1 calc R
C7 C 0.7299(3) 0.6909(2) 0.72449(16) 0.0858(7) Uani 1 1 d .
C8 C 0.7477(4) 0.5800(3) 0.76929(18) 0.1125(10) Uani 1 1 d .
H8A H 0.7177 0.5355 0.7453 0.135 Uiso 1 1 calc R
C9 C 0.8097(6) 0.5340(4) 0.8498(2) 0.1545(15) Uani 1 1 d .
H9A H 0.8203 0.4585 0.8802 0.185 Uiso 1 1 calc R
C10 C 0.8561(6) 0.5978(5) 0.8855(2) 0.1589(17) Uani 1 1 d .
H10A H 0.9001 0.5657 0.9397 0.191 Uiso 1 1 calc R
C11 C 0.8376(5) 0.7078(4) 0.8417(2) 0.1387(13) Uani 1 1 d .
H11A H 0.8661 0.7522 0.8664 0.166 Uiso 1 1 calc R
C12 C 0.7768(4) 0.7548(3) 0.76065(18) 0.1144(10) Uani 1 1 d .
H12A H 0.7676 0.8301 0.7304 0.137 Uiso 1 1 calc R
N3 N 0.3893(3) 0.91025(18) 0.30651(13) 0.0935(7) Uani 1 1 d .
H3A H 0.3759 0.9717 0.3171 0.112 Uiso 1 1 calc R
H3B H 0.3897 0.8489 0.3459 0.112 Uiso 1 1 calc R
O7 O 0.4101(3) 0.99427(17) 0.17047(12) 0.1321(8) Uani 1 1 d .
C13 C 0.4097(3) 0.9100(2) 0.22824(17) 0.0816(7) Uani 1 1 d .
N4 N 0.4308(2) 0.80731(17) 0.22027(11) 0.0778(6) Uani 1 1 d .
H4A H 0.4275 0.7535 0.2652 0.093 Uiso 1 1 calc R
C14 C 0.4572(3) 0.7775(2) 0.14823(14) 0.0759(7) Uani 1 1 d .
C15 C 0.4680(3) 0.8512(2) 0.07088(15) 0.0958(8) Uani 1 1 d .
H15 H 0.4566 0.9265 0.0637 0.115 Uiso 1 1 calc R
C16 C 0.4956(4) 0.8137(3) 0.00419(19) 0.1205(11) Uani 1 1 d .
H16 H 0.5028 0.8643 -0.0479 0.145 Uiso 1 1 calc R
C17 C 0.5126(5) 0.7046(4) 0.0126(2) 0.1340(12) Uani 1 1 d .
H17 H 0.5330 0.6802 -0.0330 0.161 Uiso 1 1 calc R
C18 C 0.4994(5) 0.6303(3) 0.0895(2) 0.1356(13) Uani 1 1 d .
H18 H 0.5085 0.5556 0.0960 0.163 Uiso 1 1 calc R
C19 C 0.4725(4) 0.6673(2) 0.15658(17) 0.1035(9) Uani 1 1 d .
H19 H 0.4647 0.6167 0.2085 0.124 Uiso 1 1 calc R
N5 N 0.0802(3) 0.1567(2) 0.70840(14) 0.1006(7) Uani 1 1 d .
C20 C 0.1497(4) 0.2550(4) 0.6755(2) 0.1241(11) Uani 1 1 d .
H20A H 0.2261 0.2471 0.7175 0.149 Uiso 1 1 calc R
H20B H 0.2099 0.2475 0.6272 0.149 Uiso 1 1 calc R
C21 C 0.0255(5) 0.3750(4) 0.6515(3) 0.1533(14) Uani 1 1 d .
H21A H -0.0356 0.3817 0.6997 0.184 Uiso 1 1 calc R
H21B H -0.0500 0.3828 0.6092 0.184 Uiso 1 1 calc R
C22 C 0.0929(6) 0.4773(5) 0.6187(3) 0.1792(19) Uani 1 1 d .
H22A H 0.1636 0.4684 0.5740 0.215 Uiso 1 1 calc R
H22B H 0.0038 0.5481 0.5972 0.215 Uiso 1 1 calc R
C23 C 0.1798(7) 0.4815(5) 0.6832(4) 0.208(2) Uani 1 1 d .
H23A H 0.2169 0.5463 0.6631 0.312 Uiso 1 1 calc R
H23B H 0.2713 0.4130 0.7025 0.312 Uiso 1 1 calc R
H23C H 0.1105 0.4882 0.7281 0.312 Uiso 1 1 calc R
C24 C -0.0116(3) 0.1633(3) 0.78495(17) 0.1017(9) Uani 1 1 d .
H24A H -0.1028 0.2336 0.7695 0.122 Uiso 1 1 calc R
H24B H -0.0552 0.1007 0.8037 0.122 Uiso 1 1 calc R
C25 C 0.0832(4) 0.1590(3) 0.85660(19) 0.1273(11) Uani 1 1 d .
H25A H 0.1279 0.2210 0.8392 0.153 Uiso 1 1 calc R
H25B H 0.1727 0.0877 0.8745 0.153 Uiso 1 1 calc R
C26 C -0.0242(4) 0.1686(3) 0.92809(19) 0.1301(12) Uani 1 1 d .
H26A H -0.1179 0.2369 0.9081 0.156 Uiso 1 1 calc R
H26B H -0.0630 0.1038 0.9469 0.156 Uiso 1 1 calc R
C27 C 0.0545(6) 0.1732(4) 0.9988(2) 0.1737(17) Uani 1 1 d .
H27A H -0.0207 0.1777 1.0417 0.261 Uiso 1 1 calc R
H27B H 0.0889 0.2392 0.9816 0.261 Uiso 1 1 calc R
H27C H 0.1470 0.1057 1.0195 0.261 Uiso 1 1 calc R
C28 C 0.2197(3) 0.0460(3) 0.72710(19) 0.1122(10) Uani 1 1 d .
H28A H 0.2745 0.0452 0.6763 0.135 Uiso 1 1 calc R
H28B H 0.2964 0.0449 0.7660 0.135 Uiso 1 1 calc R
C29 C 0.1761(4) -0.0619(3) 0.7623(2) 0.1204(11) Uani 1 1 d .
H29A H 0.1288 -0.0651 0.8154 0.144 Uiso 1 1 calc R
H29B H 0.0953 -0.0602 0.7253 0.144 Uiso 1 1 calc R
C30 C 0.3216(5) -0.1672(4) 0.7738(3) 0.1526(15) Uani 1 1 d .
H30A H 0.3670 -0.1639 0.7203 0.183 Uiso 1 1 calc R
H30B H 0.4031 -0.1668 0.8093 0.183 Uiso 1 1 calc R
C31 C 0.2867(6) -0.2758(4) 0.8101(3) 0.1784(18) Uani 1 1 d .
H31A H 0.3851 -0.3386 0.8166 0.268 Uiso 1 1 calc R
H31B H 0.2101 -0.2789 0.7740 0.268 Uiso 1 1 calc R
H31C H 0.2422 -0.2803 0.8632 0.268 Uiso 1 1 calc R
C32 C -0.0414(3) 0.1661(3) 0.64484(17) 0.1079(9) Uani 1 1 d .
H32A H -0.0858 0.1044 0.6683 0.129 Uiso 1 1 calc R
H32B H -0.1299 0.2370 0.6358 0.129 Uiso 1 1 calc R
C33 C 0.0221(4) 0.1624(3) 0.56141(19) 0.1281(11) Uani 1 1 d .
H33A H 0.1066 0.0900 0.5685 0.154 Uiso 1 1 calc R
H33B H 0.0684 0.2229 0.5369 0.154 Uiso 1 1 calc R
C34 C -0.1151(5) 0.1770(4) 0.5047(2) 0.1511(14) Uani 1 1 d .
H34A H -0.1616 0.1168 0.5303 0.181 Uiso 1 1 calc R
H34B H -0.1991 0.2492 0.4985 0.181 Uiso 1 1 calc R
C35 C -0.0629(6) 0.1738(4) 0.4210(2) 0.1860(19) Uani 1 1 d .
H35A H -0.1539 0.1814 0.3885 0.279 Uiso 1 1 calc R
H35B H 0.0205 0.1026 0.4266 0.279 Uiso 1 1 calc R
H35C H -0.0217 0.2355 0.3940 0.279 Uiso 1 1 calc R

loop_
_atom_site_aniso_label
_atom_site_aniso_U_11
_atom_site_aniso_U_22
_atom_site_aniso_U_33
_atom_site_aniso_U_23
_atom_site_aniso_U_13
_atom_site_aniso_U_12
O1 0.181(4) 0.078(3) 0.099(3) -0.025(2) 0.002(3) -0.060(3)
O2 0.154(4) 0.112(3) 0.091(3) -0.038(3) -0.037(3) -0.027(3)
O3 0.195(5) 0.069(3) 0.065(2) -0.007(2) 0.001(3) -0.012(3)
O4 0.238(6) 0.082(3) 0.094(3) -0.025(3) -0.017(3) -0.072(3)
O5 0.111(3) 0.084(2) 0.058(2) -0.0144(19) -0.0054(18) -0.0276(19)
C1 0.097(5) 0.060(7) 0.063(7) -0.020(6) 0.006(4) -0.019(4)
C2 0.090(5) 0.063(10) 0.072(6) -0.020(6) -0.014(4) -0.014(5)
C3 0.129(9) 0.049(7) 0.053(8) -0.022(4) 0.017(6) -0.014(5)
C4 0.131(9) 0.058(8) 0.094(13) -0.041(9) 0.015(8) -0.022(6)
C5 0.092(5) 0.075(9) 0.061(7) -0.038(7) 0.019(4) -0.026(4)
N1 0.174(3) 0.0748(14) 0.0834(14) -0.0194(11) -0.0363(15) -0.0396(14)
O6 0.187(2) 0.0745(12) 0.0881(12) -0.0280(10) -0.0270(12) -0.0392(12)
C6 0.116(2) 0.0747(18) 0.0775(17) -0.0243(14) -0.0091(15) -0.0300(15)
N2 0.1247(19) 0.0715(13) 0.0778(13) -0.0245(11) -0.0175(12) -0.0259(12)
C7 0.0888(19) 0.0828(18) 0.0766(16) -0.0296(15) -0.0016(13) -0.0127(14)
C8 0.137(3) 0.087(2) 0.092(2) -0.0185(16) -0.0113(18) -0.0177(18)
C9 0.200(4) 0.117(3) 0.097(2) -0.005(2) -0.028(3) -0.014(3)
C10 0.183(4) 0.158(4) 0.089(2) -0.024(3) -0.039(2) -0.007(3)
C11 0.157(3) 0.152(3) 0.098(2) -0.045(2) -0.036(2) -0.027(3)
C12 0.135(3) 0.112(2) 0.0905(19) -0.0332(17) -0.0257(18) -0.0283(19)
N3 0.1234(19) 0.0907(14) 0.0809(14) -0.0279(11) 0.0168(12) -0.0567(13)
O7 0.225(3) 0.0929(14) 0.0852(13) -0.0093(11) 0.0031(14) -0.0814(15)
C13 0.0917(19) 0.0744(17) 0.0790(18) -0.0120(15) -0.0046(13) -0.0403(14)
N4 0.0912(15) 0.0786(14) 0.0609(11) -0.0101(10) 0.0014(10) -0.0379(11)
C14 0.0725(16) 0.0768(17) 0.0703(16) -0.0102(13) -0.0027(11) -0.0282(12)
C15 0.121(2) 0.104(2) 0.0686(16) -0.0169(15) 0.0034(14) -0.0576(17)
C16 0.157(3) 0.135(3) 0.0773(19) -0.0231(19) 0.0162(18) -0.072(2)
C17 0.181(4) 0.142(3) 0.090(2) -0.048(2) 0.023(2) -0.060(3)
C18 0.191(4) 0.107(2) 0.108(3) -0.044(2) 0.016(2) -0.041(2)
C19 0.133(3) 0.087(2) 0.0816(18) -0.0180(15) 0.0057(16) -0.0342(17)
N5 0.0650(14) 0.142(2) 0.1020(16) -0.0520(15) 0.0110(12) -0.0337(15)
C20 0.086(2) 0.178(4) 0.126(2) -0.058(2) 0.0226(19) -0.063(3)
C21 0.127(3) 0.169(4) 0.173(4) -0.051(3) 0.016(3) -0.068(3)
C22 0.139(4) 0.265(6) 0.159(4) -0.072(4) 0.020(3) -0.101(4)
C23 0.153(4) 0.229(5) 0.230(6) -0.059(4) 0.012(4) -0.067(4)
C24 0.0704(18) 0.141(2) 0.106(2) -0.0573(18) 0.0180(15) -0.0363(16)
C25 0.101(2) 0.188(3) 0.115(2) -0.073(2) 0.0116(19) -0.054(2)
C26 0.122(3) 0.171(3) 0.112(2) -0.067(2) 0.016(2) -0.049(2)
C27 0.169(4) 0.254(5) 0.128(3) -0.103(3) 0.014(3) -0.069(3)
C28 0.0698(19) 0.160(3) 0.109(2) -0.056(2) 0.0130(16) -0.030(2)
C29 0.088(2) 0.150(3) 0.121(2) -0.059(2) 0.0087(18) -0.023(2)
C30 0.107(3) 0.170(4) 0.152(3) -0.061(3) 0.000(2) -0.001(3)
C31 0.163(4) 0.136(4) 0.199(4) -0.052(3) 0.002(3) -0.005(3)
C32 0.082(2) 0.146(3) 0.102(2) -0.0492(18) -0.0022(16) -0.0352(17)
C33 0.116(3) 0.169(3) 0.103(2) -0.055(2) 0.007(2) -0.043(2)
C34 0.141(3) 0.201(4) 0.115(3) -0.074(3) -0.007(2) -0.038(3)
C35 0.217(5) 0.221(5) 0.126(3) -0.080(3) 0.001(3) -0.056(4)

loop_
_atom_type_symbol
_atom_type_description
_atom_type_scat_dispersion_real
_atom_type_scat_dispersion_imag
_atom_type_scat_source
C C 0.0033 0.0016 'International Tables Vol C Tables 4.2.6.8 and 6.1.1.4'
H H 0.0000 0.0000 'International Tables Vol C Tables 4.2.6.8 and 6.1.1.4'
N N 0.0061 0.0033 'International Tables Vol C Tables 4.2.6.8 and 6.1.1.4'
O O 0.0106 0.0060 'International Tables Vol C Tables 4.2.6.8 and 6.1.1.4'

loop_
_geom_angle_atom_site_label_1
_geom_angle_atom_site_label_2
_geom_angle_atom_site_label_3
_geom_angle
_geom_angle_site_symmetry_1
_geom_angle_site_symmetry_3
C1 O1 O3 58.7(10) . 2_666
C1 O1 O4 66.4(10) . 2_666
O3 O1 O4 125.0(4) 2_666 2_666
C1 O1 C3 17.2(7) . 2_666
O3 O1 C3 41.4(6) 2_666 2_666
O4 O1 C3 83.6(6) 2_666 2_666
O4 O2 C2 67.0(11) 2_666 .
O4 O2 C4 52.7(8) 2_666 2_666
C2 O2 C4 14.5(11) . 2_666
O4 O2 C5 104.7(6) 2_666 2_666
C2 O2 C5 37.7(10) . 2_666
C4 O2 C5 52.2(6) 2_666 2_666
C3 O3 C1 35.3(8) . 2_666
C3 O3 C5 28.6(9) . 2_666
C1 O3 C5 64.0(5) 2_666 2_666
C3 O3 O5 81.2(12) . 2_666
C1 O3 O5 116.5(6) 2_666 2_666
C5 O3 O5 52.6(5) 2_666 2_666
C3 O3 O1 87.4(12) . 2_666
C1 O3 O1 52.1(6) 2_666 2_666
C5 O3 O1 116.0(5) 2_666 2_666
O5 O3 O1 168.6(4) 2_666 2_666
O2 O4 C4 76.5(13) 2_666 .
O2 O4 C2 57.8(9) 2_666 2_666
C4 O4 C2 18.9(12) . 2_666
O2 O4 C1 112.7(6) 2_666 2_666
C4 O4 C1 36.3(12) . 2_666
C2 O4 C1 55.2(7) 2_666 2_666
O2 O4 O1 153.4(5) 2_666 2_666
C4 O4 O1 77.6(13) . 2_666
C2 O4 O1 96.5(8) 2_666 2_666
C1 O4 O1 41.3(4) 2_666 2_666
C5 O5 O3 61.9(10) . 2_666
C5 O5 C3 17.3(8) . 2_666
O3 O5 C3 44.6(6) 2_666 2_666
C3 C1 C4 106.6(17) 2_666 2_666
C3 C1 O1 135(2) 2_666 .
C4 C1 O1 118.2(19) 2_666 .
C3 C1 O3 65.9(14) 2_666 2_666
C4 C1 O3 172.4(16) 2_666 2_666
O1 C1 O3 69.3(8) . 2_666
C3 C1 C5 6.2(12) 2_666 .
C4 C1 C5 112.6(11) 2_666 .
O1 C1 C5 129(2) . .
O3 C1 C5 59.8(15) 2_666 .
C3 C1 C2 102.5(16) 2_666 .
C4 C1 C2 4.1(13) 2_666 .
O1 C1 C2 122.3(19) . .
O3 C1 C2 168.3(17) 2_666 .
C5 C1 C2 108.6(13) . .
C3 C1 O4 152.4(16) 2_666 2_666
C4 C1 O4 46.0(12) 2_666 2_666
O1 C1 O4 72.3(8) . 2_666
O3 C1 O4 141.4(8) 2_666 2_666
C5 C1 O4 158.1(15) . 2_666
C2 C1 O4 50.0(12) . 2_666
C4 C2 C5 143(4) 2_666 2_666
C4 C2 O2 120(5) 2_666 .
C5 C2 O2 96.6(18) 2_666 .
C4 C2 O4 66(4) 2_666 2_666
C5 C2 O4 151.7(18) 2_666 2_666
O2 C2 O4 55.2(7) . 2_666
C4 C2 C3 117(4) 2_666 .
C5 C2 C3 25.6(8) 2_666 .
O2 C2 C3 122(2) . .
O4 C2 C3 175.7(15) 2_666 .
C4 C2 C1 10(3) 2_666 .
C5 C2 C1 133.5(14) 2_666 .
O2 C2 C1 130(2) . .
O4 C2 C1 74.9(16) 2_666 .
C3 C2 C1 108.0(11) . .
C4 C2 C3 35(3) 2_666 2_666
C5 C2 C3 108.2(12) 2_666 2_666
O2 C2 C3 155(2) . 2_666
O4 C2 C3 100.1(18) 2_666 2_666
C3 C2 C3 82.7(9) . 2_666
C1 C2 C3 25.3(5) . 2_666
C5 C3 C1 166(3) 2_666 2_666
C5 C3 O3 88(3) 2_666 .
C1 C3 O3 79(2) 2_666 .
C5 C3 C2 43.8(17) 2_666 .
C1 C3 C2 149.4(14) 2_666 .
O3 C3 C2 132(2) . .
C5 C3 C4 150.8(19) 2_666 .
C1 C3 C4 42.2(13) 2_666 .
O3 C3 C4 121(2) . .
C2 C3 C4 107.2(8) . .
C5 C3 C4 57.1(17) 2_666 2_666
C1 C3 C4 136.1(18) 2_666 2_666
O3 C3 C4 145(3) . 2_666
C2 C3 C4 13.4(9) . 2_666
C4 C3 C4 93.9(9) . 2_666
C5 C3 O5 34(2) 2_666 2_666
C1 C3 O5 133.0(17) 2_666 2_666
O3 C3 O5 54.2(8) . 2_666
C2 C3 O5 77.6(16) . 2_666
C4 C3 O5 175.1(16) . 2_666
C4 C3 O5 90.9(19) 2_666 2_666
C5 C3 C2 141(2) 2_666 2_666
C1 C3 C2 52.2(13) 2_666 2_666
O3 C3 C2 131(2) . 2_666
C2 C3 C2 97.3(9) . 2_666
C4 C3 C2 9.9(9) . 2_666
C4 C3 C2 83.9(8) 2_666 2_666
O5 C3 C2 174.6(16) 2_666 2_666
C5 C3 O1 139(3) 2_666 2_666
C1 C3 O1 27.6(14) 2_666 2_666
O3 C3 O1 51.1(8) . 2_666
C2 C3 O1 176.9(17) . 2_666
C4 C3 O1 69.9(16) . 2_666
C4 C3 O1 164(2) 2_666 2_666
O5 C3 O1 105.3(6) 2_666 2_666
C2 C3 O1 79.8(16) 2_666 2_666
C2 C4 C1 166(4) 2_666 2_666
C2 C4 O4 96(5) 2_666 .
C1 C4 O4 98(2) 2_666 .
C2 C4 C5 27(3) 2_666 .
C1 C4 C5 140.0(14) 2_666 .
O4 C4 C5 122(2) . .
C2 C4 C3 135(4) 2_666 .
C1 C4 C3 31.2(7) 2_666 .
O4 C4 C3 129(2) . .
C5 C4 C3 108.9(10) . .
C2 C4 O2 45(4) 2_666 2_666
C1 C4 O2 148.3(19) 2_666 2_666
O4 C4 O2 50.9(8) . 2_666
C5 C4 O2 71.6(17) . 2_666
C3 C4 O2 178.8(11) . 2_666
C2 C4 C3 49(3) 2_666 2_666
C1 C4 C3 117.3(13) 2_666 2_666
O4 C4 C3 145(3) . 2_666
C5 C4 C3 22.8(6) . 2_666
C3 C4 C3 86.1(9) . 2_666
O2 C4 C3 94(2) 2_666 2_666
C3 C5 C2 111(2) 2_666 2_666
C3 C5 O5 129(3) 2_666 .
C2 C5 O5 120.3(18) 2_666 .
C3 C5 O3 63(2) 2_666 2_666
C2 C5 O3 173.8(13) 2_666 2_666
O5 C5 O3 65.6(9) . 2_666
C3 C5 C1 7.3(14) 2_666 .
C2 C5 C1 117.8(12) 2_666 .
O5 C5 C1 122(2) . .
O3 C5 C1 56.2(14) 2_666 .
C3 C5 C4 100(2) 2_666 .
C2 C5 C4 10.6(13) 2_666 .
O5 C5 C4 131(2) . .
O3 C5 C4 163.5(16) 2_666 .
C1 C5 C4 107.3(12) . .
C3 C5 O2 156(3) 2_666 2_666
C2 C5 O2 45.6(12) 2_666 2_666
O5 C5 O2 74.7(8) . 2_666
O3 C5 O2 140.3(8) 2_666 2_666
C1 C5 O2 163.4(17) . 2_666
C4 C5 O2 56.2(14) . 2_666
O6 C6 N1 121.9(2) . .
O6 C6 N2 123.9(2) . .
N1 C6 N2 114.2(2) . .
C6 N2 C7 128.7(2) . .
C8 C7 C12 119.1(3) . .
C8 C7 N2 116.9(3) . .
C12 C7 N2 124.0(3) . .
C7 C8 C9 120.1(4) . .
C10 C9 C8 120.6(4) . .
C11 C10 C9 119.5(3) . .
C10 C11 C12 120.5(4) . .
C7 C12 C11 120.1(3) . .
O7 C13 N3 122.5(2) . .
O7 C13 N4 123.5(3) . .
N3 C13 N4 114.0(2) . .
C13 N4 C14 128.5(2) . .
C19 C14 C15 118.5(3) . .
C19 C14 N4 117.2(2) . .
C15 C14 N4 124.3(2) . .
C16 C15 C14 120.0(3) . .
C17 C16 C15 121.4(3) . .
C16 C17 C18 119.2(3) . .
C17 C18 C19 119.6(3) . .
C14 C19 C18 121.2(3) . .
C24 N5 C28 111.1(2) . .
C24 N5 C32 106.3(2) . .
C28 N5 C32 110.9(2) . .
C24 N5 C20 110.3(2) . .
C28 N5 C20 108.0(2) . .
C32 N5 C20 110.3(2) . .
C21 C20 N5 115.7(3) . .
C20 C21 C22 116.9(4) . .
C23 C22 C21 110.1(4) . .
C25 C24 N5 116.2(2) . .
C24 C25 C26 110.6(3) . .
C27 C26 C25 114.6(3) . .
C29 C28 N5 116.1(2) . .
C30 C29 C28 112.0(3) . .
C31 C30 C29 114.4(4) . .
C33 C32 N5 116.4(2) . .
C32 C33 C34 109.7(3) . .
C35 C34 C33 113.3(4) . .

loop_
_geom_bond_atom_site_label_1
_geom_bond_atom_site_label_2
_geom_bond_distance
_geom_bond_site_symmetry_2
O1 C1 1.233(10) .
O1 O3 1.461(6) 2_666
O1 O4 1.778(6) 2_666
O1 C3 1.87(2) 2_666
O2 O4 1.211(5) 2_666
O2 C2 1.248(16) .
O2 C4 1.52(2) 2_666
O2 C5 1.73(2) 2_666
O3 C3 1.242(12) .
O3 C1 1.33(2) 2_666
O3 C5 1.39(2) 2_666
O3 O5 1.434(6) 2_666
O3 O1 1.461(6) 2_666
O4 O2 1.211(5) 2_666
O4 C4 1.242(16) .
O4 C2 1.36(2) 2_666
O4 C1 1.71(2) 2_666
O4 O1 1.778(6) 2_666
O5 C5 1.250(12) .
O5 O3 1.434(6) 2_666
O5 C3 1.75(2) 2_666
C1 C3 0.787(11) 2_666
C1 C4 1.022(19) 2_666
C1 O3 1.33(2) 2_666
C1 C5 1.443(10) .
C1 C2 1.455(13) .
C1 O4 1.71(2) 2_666
C2 C4 0.44(2) 2_666
C2 C5 1.07(2) 2_666
C2 O4 1.36(2) 2_666
C2 C3 1.445(12) .
C2 C3 1.80(2) 2_666
C3 C5 0.666(13) 2_666
C3 C1 0.787(11) 2_666
C3 C4 1.458(12) .
C3 C4 1.69(2) 2_666
C3 O5 1.75(2) 2_666
C3 C2 1.80(2) 2_666
C3 O1 1.87(2) 2_666
C4 C2 0.44(2) 2_666
C4 C1 1.022(19) 2_666
C4 C5 1.445(13) .
C4 O2 1.52(2) 2_666
C4 C3 1.69(2) 2_666
C5 C3 0.666(13) 2_666
C5 C2 1.07(2) 2_666
C5 O3 1.39(2) 2_666
C5 O2 1.73(2) 2_666
N1 C6 1.342(3) .
O6 C6 1.230(3) .
C6 N2 1.357(3) .
N2 C7 1.403(3) .
C7 C8 1.363(4) .
C7 C12 1.371(4) .
C8 C9 1.372(5) .
C9 C10 1.362(6) .
C10 C11 1.348(5) .
C11 C12 1.377(4) .
N3 C13 1.346(3) .
O7 C13 1.214(3) .
C13 N4 1.359(3) .
N4 C14 1.405(3) .
C14 C19 1.373(3) .
C14 C15 1.374(3) .
C15 C16 1.374(4) .
C16 C17 1.355(4) .
C17 C18 1.376(4) .
C18 C19 1.377(4) .
N5 C24 1.510(3) .
N5 C28 1.511(4) .
N5 C32 1.519(3) .
N5 C20 1.532(4) .
C20 C21 1.530(5) .
C21 C22 1.565(5) .
C22 C23 1.409(6) .
C24 C25 1.503(4) .
C25 C26 1.513(4) .
C26 C27 1.462(5) .
C28 C29 1.511(4) .
C29 C30 1.508(5) .
C30 C31 1.481(5) .
C32 C33 1.514(4) .
C33 C34 1.516(5) .
C34 C35 1.490(5) .
